data_4322789
loop_
_publ_author_name
'Jongseong Lee'
'Deborah Freedman'
'Jonathan H. Melman'
'Meggan Brewer'
'Lei Sun'
'T. J. Emge'
'F. H. Long'
'John G. Brennan'

_publ_contact_author 'John G. Brennan'
_publ_section_title
;
 Trivalent Lanthanide Chalcogenolates: Ln(SePh)3, Ln2(EPh)6, Ln4(SPh)12,
 and [Ln (EPh)3]n(E = S, Se). How Metal, Chalcogen, and Solvent Influence
 Structure
;
_journal_name_full 'Inorganic Chemistry'
_journal_page_first 2512
_journal_page_last 2519
_journal_paper_doi 10.1021/ic9716161
_journal_volume 37
_journal_year 1998
_chemical_formula_moiety Er(SeC6H5)3(OC4H8)3
_chemical_formula_sum 'C30 H39 Er O3 Se3'
_chemical_formula_weight 851.75
_space_group_IT_number 159
_symmetry_cell_setting trigonal
_symmetry_space_group_name_Hall 'P 3 -2c'
_symmetry_space_group_name_H-M 'P 3 1 c'
_atom_sites_solution_hydrogens geom
_atom_sites_solution_primary direct
_atom_sites_solution_secondary difmap
_audit_creation_method SHELXL-97
_cell_angle_alpha 90.00(1)
_cell_angle_beta 90.00(1)
_cell_angle_gamma 120.00(1)
_cell_formula_units_Z 2
_cell_length_a 15.272(3)
_cell_length_b 15.272(3)
_cell_length_c 7.887(2)
_cell_measurement_reflns_used 25
_cell_measurement_temperature 153(5)
_cell_measurement_theta_max 18.3
_cell_measurement_theta_min 16.6
_cell_volume 1593.1(6)
_computing_cell_refinement 'CAD4 (Enraf-Nonius) '
_computing_data_collection 'CAD4 (Enraf-Nonius) '
_computing_data_reduction 'local programs'
_computing_molecular_graphics 'XPMA,ZORTEP (Zsolnai, 1997)'
_computing_structure_refinement 'SHELXL-97 (Sheldrick, 1997)'
_computing_structure_solution 'SHELXS-97 (Sheldrick, 1990)'
_diffrn_ambient_temperature 153(5)
_diffrn_measured_fraction_theta_full 0.997
_diffrn_measured_fraction_theta_max 0.997
_diffrn_measurement_device_type 'CAD4 diffractometer'
_diffrn_measurement_method 'omega scans'
_diffrn_radiation_monochromator graphite
_diffrn_radiation_source 'fine-focus sealed tube'
_diffrn_radiation_type MoK\a
_diffrn_radiation_wavelength 0.71073
_diffrn_reflns_av_R_equivalents 0.0277
_diffrn_reflns_av_sigmaI/netI 0.0235
_diffrn_reflns_limit_h_max 19
_diffrn_reflns_limit_h_min 0
_diffrn_reflns_limit_k_max 16
_diffrn_reflns_limit_k_min -19
_diffrn_reflns_limit_l_max 10
_diffrn_reflns_limit_l_min -10
_diffrn_reflns_number 6907
_diffrn_reflns_theta_full 26.96
_diffrn_reflns_theta_max 26.96
_diffrn_reflns_theta_min 2.58
_diffrn_standards_decay_% 2
_diffrn_standards_interval_time 3600
_diffrn_standards_number 3
_exptl_absorpt_coefficient_mu 6.088
_exptl_absorpt_correction_T_max 0.6210
_exptl_absorpt_correction_T_min 0.5210
_exptl_absorpt_correction_type 'numerical, Gaussian grid (SHELX76)'
_exptl_crystal_colour 'pale yellow'
_exptl_crystal_density_diffrn 1.776
_exptl_crystal_density_method 'not measured'
_exptl_crystal_description 'hexagonal rod'
_exptl_crystal_F_000 826
_exptl_crystal_size_max 0.15
_exptl_crystal_size_mid 0.11
_exptl_crystal_size_min 0.09
_refine_diff_density_max 0.532
_refine_diff_density_min -0.358
_refine_diff_density_rms 0.056
_refine_ls_abs_structure_details 'Flack H D (1983), Acta Cryst. A39, 876-881'
_refine_ls_abs_structure_Flack -0.03(2)
_refine_ls_extinction_method none
_refine_ls_goodness_of_fit_ref 0.998
_refine_ls_hydrogen_treatment mixed
_refine_ls_matrix_type full
_refine_ls_number_parameters 113
_refine_ls_number_reflns 2308
_refine_ls_number_restraints 1
_refine_ls_restrained_S_all 0.998
_refine_ls_R_factor_all 0.0181
_refine_ls_R_factor_obs 0.0169
_refine_ls_shift/su_max 0.001
_refine_ls_shift/su_mean 0.000
_refine_ls_structure_factor_coef Fsqd
_refine_ls_weighting_details 'w=1/[\s^2^(Fo^2^)+(0.0270P)^2^] where P=(Fo^2^+2Fc^2^)/3'
_refine_ls_weighting_scheme calc
_refine_ls_wR_factor_obs 0.0401
_refine_ls_wR_factor_ref 0.0404
_reflns_number_observed 2240
_reflns_number_total 2308
_reflns_threshold_expression >2sigma(I)
_cod_data_source_file ic9716161_4.cif
_cod_data_source_block erse
_cod_depositor_comments
;
The following automatic conversions were performed:

'_refine_ls_weighting_scheme' value 'calc
w=1/[\s^2^(Fo^2^)+(0.0270P)^2^] where P=(Fo^2^+2Fc^2^)/3' was changed
to 'calc'. New tag '_refine_ls_weighting_details' was created. The
value of the new tag was set to 'w=1/[\s^2^(Fo^2^)+(0.0270P)^2^]
where P=(Fo^2^+2Fc^2^)/3'.

Automatic conversion script
Id: cif_fix_values 3143 2015-03-26 13:38:13Z robertas 
;
_cod_database_code 4322789

loop_
_symmetry_equiv_pos_as_xyz
'x, y, z'
'-y, x-y, z'
'-x+y, -x, z'
'y, x, z+1/2'
'x-y, -y, z+1/2'
'-x, -x+y, z+1/2'

loop_
_atom_site_label
_atom_site_type_symbol
_atom_site_fract_x
_atom_site_fract_y
_atom_site_fract_z
_atom_site_U_iso_or_equiv
_atom_site_adp_type
_atom_site_occupancy
_atom_site_calc_flag
_atom_site_refinement_flags
_atom_site_disorder_assembly
_atom_site_disorder_group
Er1 Er 0.3333 0.6667 0.56848(5) 0.02590(6) Uani 1 d S . .
Se1 Se 0.46844(4) 0.82861(4) 0.76646(5) 0.04133(10) Uani 1 d . . .
C1 C 0.5978(4) 0.8665(3) 0.6663(6) 0.0378(10) Uani 1 d . . .
C2 C 0.6510(4) 0.9561(3) 0.5712(12) 0.0525(13) Uani 1 d . . .
H2 H 0.6216 0.9972 0.5505 0.063 Uiso 1 calc R . .
C3 C 0.7459(4) 0.9842(4) 0.5081(7) 0.0588(16) Uani 1 d . . .
H3 H 0.7815 1.0451 0.4450 0.071 Uiso 1 calc R . .
C4 C 0.7897(5) 0.9258(4) 0.5351(7) 0.0534(15) Uani 1 d . . .
H4 H 0.8548 0.9454 0.4903 0.064 Uiso 1 calc R . .
C5 C 0.7376(5) 0.8379(4) 0.6285(8) 0.0582(15) Uani 1 d . . .
H5 H 0.7680 0.7978 0.6499 0.070 Uiso 1 calc R . .
C6 C 0.6412(4) 0.8069(4) 0.6918(6) 0.0451(14) Uani 1 d . . .
H6 H 0.6055 0.7451 0.7524 0.054 Uiso 1 calc R . .
O1 O 0.2265(2) 0.5438(2) 0.3729(4) 0.0318(6) Uani 1 d . . .
C7 C 0.2577(5) 0.4993(4) 0.2396(6) 0.0518(13) Uani 1 d . . .
H7A H 0.2990 0.4719 0.2876 0.062 Uiso 1 calc R . .
H7B H 0.2985 0.5509 0.1534 0.062 Uiso 1 calc R . .
C8 C 0.1648(5) 0.4178(6) 0.1629(9) 0.075(2) Uani 1 d . . .
H8A H 0.1737 0.4136 0.0394 0.090 Uiso 1 calc R . .
H8B H 0.1461 0.3519 0.2153 0.090 Uiso 1 calc R . .
C9 C 0.0890(5) 0.4448(6) 0.1957(9) 0.072(2) Uani 1 d . . .
H9A H 0.0207 0.3842 0.1963 0.087 Uiso 1 calc R . .
H9B H 0.0911 0.4927 0.1091 0.087 Uiso 1 calc R . .
C10 C 0.1157(4) 0.4937(5) 0.3684(7) 0.0485(12) Uani 1 d . . .
H10A H 0.0925 0.5434 0.3811 0.058 Uiso 1 calc R . .
H10B H 0.0852 0.4425 0.4594 0.058 Uiso 1 calc R . .

loop_
_atom_site_aniso_label
_atom_site_aniso_U_11
_atom_site_aniso_U_22
_atom_site_aniso_U_33
_atom_site_aniso_U_23
_atom_site_aniso_U_13
_atom_site_aniso_U_12
Er1 0.03024(7) 0.03024(7) 0.01723(9) 0.000 0.000 0.01512(4)
Se1 0.0481(3) 0.0433(3) 0.0305(2) -0.0120(3) -0.0099(2) 0.0213(3)
C1 0.045(2) 0.030(2) 0.029(2) -0.0015(17) -0.0056(18) 0.011(2)
C2 0.054(3) 0.041(2) 0.051(3) 0.010(4) -0.024(4) 0.0154(19)
C3 0.058(3) 0.043(3) 0.051(3) 0.015(2) -0.004(2) 0.007(3)
C4 0.046(3) 0.058(3) 0.043(3) -0.002(2) 0.003(2) 0.016(2)
C5 0.053(3) 0.050(3) 0.072(4) -0.002(3) 0.002(3) 0.026(3)
C6 0.050(3) 0.038(3) 0.041(2) -0.007(2) -0.0008(19) 0.017(2)
O1 0.0292(16) 0.0374(16) 0.0258(13) -0.0049(12) -0.0007(14) 0.0144(14)
C7 0.050(3) 0.052(3) 0.043(2) -0.0208(19) 0.003(3) 0.018(3)
C8 0.064(4) 0.070(4) 0.053(3) -0.029(3) 0.012(3) 0.005(4)
C9 0.060(4) 0.075(5) 0.067(4) -0.032(4) -0.033(3) 0.024(4)
C10 0.032(3) 0.053(3) 0.051(3) -0.003(3) -0.003(2) 0.014(2)

loop_
_atom_type_symbol
_atom_type_description
_atom_type_scat_dispersion_real
_atom_type_scat_dispersion_imag
_atom_type_scat_source
C C 0.0033 0.0016 'International Tables Vol C Tables 4.2.6.8 and 6.1.1.4'
H H 0.0000 0.0000 'International Tables Vol C Tables 4.2.6.8 and 6.1.1.4'
O O 0.0106 0.0060 'International Tables Vol C Tables 4.2.6.8 and 6.1.1.4'
Se Se -0.0929 2.2259 'International Tables Vol C Tables 4.2.6.8 and 6.1.1.4'
Er Er -0.2586 4.9576 'International Tables Vol C Tables 4.2.6.8 and 6.1.1.4'

loop_
_geom_angle_atom_site_label_1
_geom_angle_atom_site_label_2
_geom_angle_atom_site_label_3
_geom_angle
_geom_angle_site_symmetry_1
_geom_angle_site_symmetry_3
_geom_angle_publ_flag
O1 Er1 O1 81.43(11) 3_565 . ?
O1 Er1 O1 81.43(11) 3_565 2_665 ?
O1 Er1 O1 81.43(11) . 2_665 ?
O1 Er1 Se1 94.45(8) 3_565 2_665 ?
O1 Er1 Se1 92.28(8) . 2_665 ?
O1 Er1 Se1 172.91(8) 2_665 2_665 ?
O1 Er1 Se1 92.28(8) 3_565 . ?
O1 Er1 Se1 172.91(8) . . ?
O1 Er1 Se1 94.45(8) 2_665 . ?
Se1 Er1 Se1 91.47(2) 2_665 . ?
O1 Er1 Se1 172.91(8) 3_565 3_565 ?
O1 Er1 Se1 94.45(8) . 3_565 ?
O1 Er1 Se1 92.28(8) 2_665 3_565 ?
Se1 Er1 Se1 91.47(2) 2_665 3_565 ?
Se1 Er1 Se1 91.47(2) . 3_565 ?
C1 Se1 Er1 103.33(13) . . ?
C6 C1 C2 119.0(5) . . ?
C6 C1 Se1 119.9(4) . . ?
C2 C1 Se1 121.1(4) . . ?
C3 C2 C1 119.9(5) . . ?
C4 C3 C2 121.2(5) . . ?
C3 C4 C5 118.8(5) . . ?
C4 C5 C6 121.2(5) . . ?
C1 C6 C5 119.8(5) . . ?
C7 O1 C10 107.5(4) . . ?
C7 O1 Er1 126.1(3) . . ?
C10 O1 Er1 126.3(3) . . ?
O1 C7 C8 106.8(5) . . ?
C9 C8 C7 105.0(6) . . ?
C8 C9 C10 104.4(5) . . ?
O1 C10 C9 103.6(5) . . ?

loop_
_geom_bond_atom_site_label_1
_geom_bond_atom_site_label_2
_geom_bond_distance
_geom_bond_site_symmetry_2
_geom_bond_publ_flag
Er1 O1 2.345(3) 3_565 ?
Er1 O1 2.345(3) . ?
Er1 O1 2.345(3) 2_665 ?
Er1 Se1 2.7766(7) 2_665 ?
Er1 Se1 2.7766(7) . ?
Er1 Se1 2.7766(7) 3_565 ?
Se1 C1 1.929(5) . ?
C1 C6 1.382(8) . ?
C1 C2 1.408(7) . ?
C2 C3 1.383(8) . ?
C3 C4 1.374(8) . ?
C4 C5 1.382(7) . ?
C5 C6 1.394(9) . ?
O1 C7 1.455(6) . ?
O1 C10 1.468(6) . ?
C7 C8 1.471(7) . ?
C8 C9 1.433(9) . ?
C9 C10 1.509(8) . ?

loop_
_geom_torsion_atom_site_label_1
_geom_torsion_atom_site_label_2
_geom_torsion_atom_site_label_3
_geom_torsion_atom_site_label_4
_geom_torsion
_geom_torsion_site_symmetry_1
_geom_torsion_site_symmetry_2
_geom_torsion_site_symmetry_3
_geom_torsion_site_symmetry_4
_geom_torsion_publ_flag
O1 Er1 Se1 C1 -87.65(16) 3_565 . . . ?
O1 Er1 Se1 C1 -60.3(7) . . . . ?
O1 Er1 Se1 C1 -6.07(16) 2_665 . . . ?
Se1 Er1 Se1 C1 177.83(14) 2_665 . . . ?
Se1 Er1 Se1 C1 86.33(14) 3_565 . . . ?
Er1 Se1 C1 C6 -74.0(4) . . . . ?
Er1 Se1 C1 C2 108.0(5) . . . . ?
C6 C1 C2 C3 -1.3(10) . . . . ?
Se1 C1 C2 C3 176.7(5) . . . . ?
C1 C2 C3 C4 0.6(10) . . . . ?
C2 C3 C4 C5 -0.6(9) . . . . ?
C3 C4 C5 C6 1.4(9) . . . . ?
C2 C1 C6 C5 2.1(8) . . . . ?
Se1 C1 C6 C5 -175.9(4) . . . . ?
C4 C5 C6 C1 -2.2(8) . . . . ?
O1 Er1 O1 C7 97.9(3) 3_565 . . . ?
O1 Er1 O1 C7 15.3(3) 2_665 . . . ?
Se1 Er1 O1 C7 -167.9(3) 2_665 . . . ?
Se1 Er1 O1 C7 70.2(8) . . . . ?
Se1 Er1 O1 C7 -76.3(3) 3_565 . . . ?
O1 Er1 O1 C10 -85.8(4) 3_565 . . . ?
O1 Er1 O1 C10 -168.3(4) 2_665 . . . ?
Se1 Er1 O1 C10 8.4(4) 2_665 . . . ?
Se1 Er1 O1 C10 -113.4(7) . . . . ?
Se1 Er1 O1 C10 100.0(4) 3_565 . . . ?
C10 O1 C7 C8 -3.7(6) . . . . ?
Er1 O1 C7 C8 173.2(4) . . . . ?
O1 C7 C8 C9 24.7(7) . . . . ?
C7 C8 C9 C10 -35.4(8) . . . . ?
C7 O1 C10 C9 -17.5(6) . . . . ?
Er1 O1 C10 C9 165.6(4) . . . . ?
C8 C9 C10 O1 32.9(7) . . . . ?
